data_4340754
loop_
_publ_author_name
'Lin, Jian'
'Diefenbach, Kariem'
'Kikugawa, Naoki'
'Baumbach, Ryan E.'
'Albrecht-Schmitt, Thomas E'

_publ_section_title
;
 Dimensional and coordination number reductions in a large family of
 lanthanide tellurite sulfates.
;
_journal_issue 16
_journal_name_full 'Inorganic chemistry'
_journal_page_first 8555
_journal_page_last 8564
_journal_paper_doi 10.1021/ic501163x
_journal_volume 53
_journal_year 2014
_chemical_formula_moiety Gd2Te2S2O13
_chemical_formula_sum 'Gd2 O13 S2 Te2'
_chemical_formula_weight 841.82
_chemical_melting_point ?
_chemical_name_common 'Gadolinium tellurite sulfate'
_chemical_name_systematic
; 
 ? 
;
_space_group_IT_number 14
_symmetry_cell_setting monoclinic
_symmetry_space_group_name_Hall '-P 2ybc'
_symmetry_space_group_name_H-M 'P 1 21/c 1'
_atom_sites_solution_hydrogens none
_atom_sites_solution_primary direct
_atom_sites_solution_secondary difmap
_audit_creation_method SHELXL-97
_cell_angle_alpha 90.00
_cell_angle_beta 107.688(2)
_cell_angle_gamma 90.00
_cell_formula_units_Z 2
_cell_length_a 9.5855(9)
_cell_length_b 6.7774(6)
_cell_length_c 7.9941(8)
_cell_measurement_reflns_used 1150
_cell_measurement_temperature 100(2)
_cell_measurement_theta_max 27.52
_cell_measurement_theta_min 2.23
_cell_volume 494.78(8)
_computing_cell_refinement 'smart saint'
_computing_data_collection smart
_computing_data_reduction SAINT
_computing_molecular_graphics 'SHELXP-97 (Sheldrick, 1997)'
_computing_publication_material 'SHELXCIF-97 (Sheldrick, 2000)'
_computing_structure_refinement 'SHELXL-97 (Sheldrick, 1997)'
_computing_structure_solution 'SHELXS-97 (Sheldrick, 1990)'
_diffrn_ambient_temperature 100(2)
_diffrn_detector_area_resol_mean 0
_diffrn_measured_fraction_theta_full 1.000
_diffrn_measured_fraction_theta_max 1.000
_diffrn_measurement_device_type 'BRUKER apex II'
_diffrn_measurement_method '0.5 wide w/ exposures'
_diffrn_radiation_monochromator 'Quazar optics'
_diffrn_radiation_source 'Imus microfocused'
_diffrn_radiation_type MoK\a
_diffrn_radiation_wavelength 0.71073
_diffrn_reflns_av_R_equivalents 0.0438
_diffrn_reflns_av_sigmaI/netI 0.0283
_diffrn_reflns_limit_h_max 12
_diffrn_reflns_limit_h_min -12
_diffrn_reflns_limit_k_max 8
_diffrn_reflns_limit_k_min -8
_diffrn_reflns_limit_l_max 10
_diffrn_reflns_limit_l_min -10
_diffrn_reflns_number 7223
_diffrn_reflns_theta_full 27.52
_diffrn_reflns_theta_max 27.52
_diffrn_reflns_theta_min 2.23
_exptl_absorpt_coefficient_mu 19.567
_exptl_absorpt_correction_T_max 0.907
_exptl_absorpt_correction_T_min 0.710
_exptl_absorpt_correction_type numerical
_exptl_absorpt_process_details SHELTXPREP
_exptl_crystal_colour Colorless
_exptl_crystal_density_diffrn 5.650
_exptl_crystal_density_meas ?
_exptl_crystal_density_method 'not measured'
_exptl_crystal_description Sphenoid
_exptl_crystal_F_000 736
_exptl_crystal_size_max 0.025
_exptl_crystal_size_mid 0.015
_exptl_crystal_size_min 0.005
_refine_diff_density_max 3.735
_refine_diff_density_min -2.230
_refine_diff_density_rms 0.344
_refine_ls_extinction_method none
_refine_ls_goodness_of_fit_ref 1.228
_refine_ls_hydrogen_treatment none
_refine_ls_matrix_type full
_refine_ls_number_parameters 100
_refine_ls_number_reflns 1151
_refine_ls_number_restraints 12
_refine_ls_restrained_S_all 1.253
_refine_ls_R_factor_all 0.0473
_refine_ls_R_factor_gt 0.0351
_refine_ls_shift/su_max 0.000
_refine_ls_shift/su_mean 0.000
_refine_ls_structure_factor_coef Fsqd
_refine_ls_weighting_details 'calc w=1/[\s^2^(Fo^2^)+(0.0201P)^2^+13.5974P] where P=(Fo^2^+2Fc^2^)/3'
_refine_ls_weighting_scheme calc
_refine_ls_wR_factor_gt 0.0759
_refine_ls_wR_factor_ref 0.0794
_reflns_number_gt 966
_reflns_number_total 1151
_reflns_threshold_expression >2sigma(I)
_cod_data_source_file ic501163x_si_002.cif
_cod_data_source_block Gd1
_cod_depositor_comments
;
The following automatic conversions were performed:

'_chemical_melting_point' value 'N/A' was changed to '?' - the value
is undefined or not given.

Automatic conversion script
Id: cif_fix_values 2281 2013-09-26 08:29:07Z andrius 

 Adding full bibliography for 4340748--4340769.cif.

The following automatic conversions were performed:

'_exptl_crystal_density_meas' value 'N/A' was changed to '?' - the
value is perceived as not measured.

Automatic conversion script
Id: cif_fix_values 3008 2015-01-20 13:52:24Z robertas 
;
_cod_original_sg_symbol_H-M P2(1)/c
_cod_database_code 4340754

loop_
_symmetry_equiv_pos_as_xyz
'x, y, z'
'-x, y+1/2, -z+1/2'
'-x, -y, -z'
'x, -y-1/2, z-1/2'

loop_
_atom_site_label
_atom_site_type_symbol
_atom_site_fract_x
_atom_site_fract_y
_atom_site_fract_z
_atom_site_U_iso_or_equiv
_atom_site_adp_type
_atom_site_occupancy
_atom_site_symmetry_multiplicity
_atom_site_calc_flag
_atom_site_refinement_flags
Gd1 Gd -0.18924(5) 0.33701(7) 0.00350(6) 0.00921(15) Uani 1 1 d .
Te1A Te -0.5144(4) 0.2453(4) -0.3718(5) 0.0313(7) Uani 0.50 1 d P
Te1B Te -0.5110(4) 0.3191(5) -0.3475(5) 0.0370(9) Uani 0.50 1 d P
S1 S 0.1128(2) 0.3352(4) 0.3265(3) 0.0077(4) Uani 1 1 d .
O3 O -0.3150(8) 0.2300(13) -0.2900(10) 0.0237(19) Uani 1 1 d .
O4 O -0.0417(7) 0.2056(10) -0.1789(9) 0.0103(15) Uani 1 1 d .
O5 O -0.1756(8) -0.0112(11) 0.0458(9) 0.0127(15) Uani 1 1 d .
O6 O -0.2007(7) 0.6563(11) 0.1360(9) 0.0106(13) Uani 1 1 d .
O7 O 0.0960(8) 0.4022(11) 0.1431(9) 0.0121(14) Uani 1 1 d .
O2 O -0.4367(18) 0.439(3) -0.115(2) 0.070(5) Uani 0.70 1 d PU
O1 O -0.506(2) 0.122(4) -0.119(3) 0.106(7) Uani 0.80 1 d PU

loop_
_atom_site_aniso_label
_atom_site_aniso_U_11
_atom_site_aniso_U_22
_atom_site_aniso_U_33
_atom_site_aniso_U_23
_atom_site_aniso_U_13
_atom_site_aniso_U_12
Gd1 0.0120(2) 0.0063(2) 0.0096(2) 0.0000(2) 0.00358(17) -0.0014(2)
Te1A 0.0133(9) 0.0256(15) 0.0488(19) 0.0105(12) 0.0000(11) -0.0008(11)
Te1B 0.0133(10) 0.051(2) 0.0378(12) -0.0304(16) -0.0046(8) 0.0093(15)
S1 0.0105(11) 0.0054(10) 0.0075(10) -0.0004(9) 0.0030(8) -0.0013(9)
O3 0.010(4) 0.036(5) 0.022(4) -0.011(4) 0.001(3) 0.002(3)
O4 0.006(3) 0.010(4) 0.013(3) -0.004(3) 0.000(3) 0.000(3)
O5 0.016(4) 0.008(3) 0.012(4) 0.003(3) 0.003(3) 0.000(3)
O6 0.011(3) 0.010(3) 0.012(3) 0.002(3) 0.004(3) -0.001(3)
O7 0.018(4) 0.013(4) 0.006(3) 0.001(3) 0.004(3) -0.002(3)
O2 0.042(7) 0.106(10) 0.051(8) -0.034(7) -0.003(6) 0.036(7)
O1 0.104(11) 0.119(11) 0.098(10) 0.014(8) 0.037(8) 0.003(8)

loop_
_atom_type_symbol
_atom_type_description
_atom_type_scat_dispersion_real
_atom_type_scat_dispersion_imag
_atom_type_scat_source
Gd Gd -0.1653 3.9035 'International Tables Vol C Tables 4.2.6.8 and 6.1.1.4'
O O 0.0106 0.0060 'International Tables Vol C Tables 4.2.6.8 and 6.1.1.4'
S S 0.1246 0.1234 'International Tables Vol C Tables 4.2.6.8 and 6.1.1.4'
Te Te -0.5308 1.6751 'International Tables Vol C Tables 4.2.6.8 and 6.1.1.4'

loop_
_geom_angle_atom_site_label_1
_geom_angle_atom_site_label_2
_geom_angle_atom_site_label_3
_geom_angle
_geom_angle_site_symmetry_1
_geom_angle_site_symmetry_3
O3 Gd1 O2 71.1(5) 4_566 .
O3 Gd1 O5 74.2(3) 4_566 .
O2 Gd1 O5 110.5(6) . .
O3 Gd1 O3 114.4(3) 4_566 .
O2 Gd1 O3 63.4(4) . .
O5 Gd1 O3 80.2(3) . .
O3 Gd1 O6 76.5(3) 4_566 .
O2 Gd1 O6 75.1(5) . .
O5 Gd1 O6 146.0(2) . .
O3 Gd1 O6 128.3(3) . .
O3 Gd1 O7 144.5(3) 4_566 3_565
O2 Gd1 O7 93.7(6) . 3_565
O5 Gd1 O7 140.8(2) . 3_565
O3 Gd1 O7 84.1(3) . 3_565
O6 Gd1 O7 68.6(2) . 3_565
O3 Gd1 O4 147.4(3) 4_566 .
O2 Gd1 O4 123.1(4) . .
O5 Gd1 O4 73.3(2) . .
O3 Gd1 O4 61.6(2) . .
O6 Gd1 O4 133.3(2) . .
O7 Gd1 O4 67.7(2) 3_565 .
O3 Gd1 O4 61.6(2) 4_566 4_566
O2 Gd1 O4 128.6(5) . 4_566
O5 Gd1 O4 75.7(2) . 4_566
O3 Gd1 O4 155.7(3) . 4_566
O6 Gd1 O4 75.4(2) . 4_566
O7 Gd1 O4 113.1(2) 3_565 4_566
O4 Gd1 O4 107.8(2) . 4_566
O3 Gd1 O7 114.6(2) 4_566 .
O2 Gd1 O7 153.5(6) . .
O5 Gd1 O7 95.7(2) . .
O3 Gd1 O7 127.4(2) . .
O6 Gd1 O7 81.1(2) . .
O7 Gd1 O7 66.4(3) 3_565 .
O4 Gd1 O7 67.0(2) . .
O4 Gd1 O7 53.5(2) 4_566 .
O3 Gd1 S1 87.96(18) 4_566 .
O2 Gd1 S1 149.5(4) . .
O5 Gd1 S1 83.46(17) . .
O3 Gd1 S1 147.03(19) . .
O6 Gd1 S1 78.67(17) . .
O7 Gd1 S1 90.94(17) 3_565 .
O4 Gd1 S1 86.34(16) . .
O4 Gd1 S1 26.46(16) 4_566 .
O7 Gd1 S1 27.14(15) . .
O3 Gd1 Te1B 92.36(19) 4_566 .
O2 Gd1 Te1B 32.4(4) . .
O5 Gd1 Te1B 94.40(17) . .
O3 Gd1 Te1B 31.13(19) . .
O6 Gd1 Te1B 103.65(17) . .
O7 Gd1 Te1B 90.13(18) 3_565 .
O4 Gd1 Te1B 92.15(16) . .
O4 Gd1 Te1B 153.63(17) 4_566 .
O7 Gd1 Te1B 152.88(16) . .
S1 Gd1 Te1B 177.67(7) . .
O3 Gd1 Te1A 26.81(18) 4_566 4_566
O2 Gd1 Te1A 46.4(5) . 4_566
O5 Gd1 Te1A 79.71(18) . 4_566
O3 Gd1 Te1A 90.22(19) . 4_566
O6 Gd1 Te1A 81.91(16) . 4_566
O7 Gd1 Te1A 136.25(18) 3_565 4_566
O4 Gd1 Te1A 143.48(16) . 4_566
O4 Gd1 Te1A 88.36(16) 4_566 4_566
O7 Gd1 Te1A 141.08(15) . 4_566
S1 Gd1 Te1A 114.75(7) . 4_566
Te1B Gd1 Te1A 65.64(10) . 4_566
Te1B Te1A O3 89.0(7) . .
Te1B Te1A O2 157.0(10) . 2_444
O3 Te1A O2 98.8(6) . 2_444
Te1B Te1A O1 92.2(10) . .
O3 Te1A O1 84.6(7) . .
O2 Te1A O1 67.3(8) 2_444 .
Te1B Te1A O1 86.1(10) . 4_565
O3 Te1A O1 91.4(7) . 4_565
O2 Te1A O1 115.1(8) 2_444 4_565
O1 Te1A O1 175.7(12) . 4_565
Te1B Te1A O2 36.2(9) . .
O3 Te1A O2 72.5(5) . .
O2 Te1A O2 126.3(5) 2_444 .
O1 Te1A O2 59.3(9) . .
O1 Te1A O2 117.9(9) 4_565 .
Te1B Te1A Gd1 106.6(7) . 4_565
O3 Te1A Gd1 35.8(3) . 4_565
O2 Te1A Gd1 91.9(5) 2_444 4_565
O1 Te1A Gd1 114.2(6) . 4_565
O1 Te1A Gd1 62.7(6) 4_565 4_565
O2 Te1A Gd1 104.9(4) . 4_565
Te1A Te1B O3 74.6(7) . .
Te1A Te1B O2 134.5(11) . .
O3 Te1B O2 81.5(5) . .
Te1A Te1B O1 151.0(10) . 2_454
O3 Te1B O1 103.6(7) . 2_454
O2 Te1B O1 72.0(9) . 2_454
Te1A Te1B O1 80.0(10) . 4_565
O3 Te1B O1 88.8(7) . 4_565
O2 Te1B O1 138.2(10) . 4_565
O1 Te1B O1 71.0(10) 2_454 4_565
Te1A Te1B O1 74.1(10) . .
O3 Te1B O1 80.7(7) . .
O2 Te1B O1 64.1(9) . .
O1 Te1B O1 134.8(7) 2_454 .
O1 Te1B O1 153.8(5) 4_565 .
Te1A Te1B Gd1 105.4(7) . .
O3 Te1B Gd1 41.0(2) . .
O2 Te1B Gd1 40.7(5) . .
O1 Te1B Gd1 89.1(6) 2_454 .
O1 Te1B Gd1 120.2(6) 4_565 .
O1 Te1B Gd1 64.6(6) . .
O5 S1 O6 111.2(4) 2 2_545
O5 S1 O4 110.4(4) 2 4_566
O6 S1 O4 111.0(4) 2_545 4_566
O5 S1 O7 111.7(4) 2 .
O6 S1 O7 109.7(4) 2_545 .
O4 S1 O7 102.6(4) 4_566 .
O5 S1 Gd1 129.5(3) 2 .
O6 S1 Gd1 119.2(3) 2_545 .
O4 S1 Gd1 48.7(3) 4_566 .
O7 S1 Gd1 54.1(3) . .
Te1A O3 Te1B 16.39(12) . .
Te1A O3 Gd1 117.4(4) . 4_565
Te1B O3 Gd1 124.8(4) . 4_565
Te1A O3 Gd1 119.6(4) . .
Te1B O3 Gd1 107.9(4) . .
Gd1 O3 Gd1 122.0(3) 4_565 .
S1 O4 Gd1 141.8(4) 4_565 .
S1 O4 Gd1 104.8(3) 4_565 4_565
Gd1 O4 Gd1 112.8(3) . 4_565
S1 O5 Gd1 143.3(4) 2_545 .
S1 O6 Gd1 137.1(4) 2 .
S1 O7 Gd1 138.2(4) . 3_565
S1 O7 Gd1 98.7(3) . .
Gd1 O7 Gd1 113.6(3) 3_565 .
Te1B O2 Te1A 110.5(9) . 2_454
Te1B O2 Te1A 9.3(2) . .
Te1A O2 Te1A 119.7(8) 2_454 .
Te1B O2 Gd1 107.0(7) . .
Te1A O2 Gd1 118.8(9) 2_454 .
Te1A O2 Gd1 101.5(6) . .
Te1B O1 Te1A 104.0(10) 2_444 .
Te1B O1 Te1A 122.9(11) 2_444 4_566
Te1A O1 Te1A 133.1(12) . 4_566
Te1B O1 Te1B 109.0(10) 2_444 4_566
Te1A O1 Te1B 146.9(13) . 4_566
Te1A O1 Te1B 13.87(16) 4_566 4_566
Te1B O1 Te1B 117.6(11) 2_444 .
Te1A O1 Te1B 13.73(16) . .
Te1A O1 Te1B 119.5(11) 4_566 .
Te1B O1 Te1B 133.3(12) 4_566 .

loop_
_geom_bond_atom_site_label_1
_geom_bond_atom_site_label_2
_geom_bond_distance
_geom_bond_site_symmetry_2
Gd1 O3 2.365(8) 4_566
Gd1 O2 2.374(15) .
Gd1 O5 2.382(7) .
Gd1 O3 2.401(8) .
Gd1 O6 2.426(7) .
Gd1 O7 2.436(7) 3_565
Gd1 O4 2.485(7) .
Gd1 O4 2.520(7) 4_566
Gd1 O7 2.658(7) .
Gd1 S1 3.241(2) .
Gd1 Te1B 3.485(3) .
Gd1 Te1A 3.592(3) 4_566
Te1A Te1B 0.534(3) .
Te1A O3 1.825(8) .
Te1A O2 2.12(2) 2_444
Te1A O1 2.16(2) .
Te1A O1 2.19(2) 4_565
Te1A O2 2.355(17) .
Te1A Gd1 3.592(3) 4_565
Te1B O3 1.893(8) .
Te1B O2 1.950(16) .
Te1B O1 2.09(3) 2_454
Te1B O1 2.22(2) 4_565
Te1B O1 2.25(2) .
S1 O5 1.454(7) 2
S1 O6 1.455(7) 2_545
S1 O4 1.494(7) 4_566
S1 O7 1.496(7) .
O3 Gd1 2.365(8) 4_565
O4 S1 1.494(7) 4_565
O4 Gd1 2.520(7) 4_565
O5 S1 1.454(7) 2_545
O6 S1 1.455(7) 2
O7 Gd1 2.436(7) 3_565
O2 Te1A 2.12(2) 2_454
O1 Te1B 2.09(3) 2_444
O1 Te1A 2.19(2) 4_566
O1 Te1B 2.22(2) 4_566

loop_
_geom_torsion_atom_site_label_1
_geom_torsion_atom_site_label_2
_geom_torsion_atom_site_label_3
_geom_torsion_atom_site_label_4
_geom_torsion
_geom_torsion_site_symmetry_1
_geom_torsion_site_symmetry_4
O2 Te1A Te1B O3 111(2) 2_444 .
O1 Te1A Te1B O3 84.5(7) . .
O1 Te1A Te1B O3 -91.5(7) 4_565 .
O2 Te1A Te1B O3 61.0(12) . .
Gd1 Te1A Te1B O3 -31.5(3) 4_565 .
O3 Te1A Te1B O2 -61.0(12) . .
O2 Te1A Te1B O2 50(3) 2_444 .
O1 Te1A Te1B O2 23.5(13) . .
O1 Te1A Te1B O2 -152.6(13) 4_565 .
Gd1 Te1A Te1B O2 -92.6(12) 4_565 .
O3 Te1A Te1B O1 90.4(19) . 2_454
O2 Te1A Te1B O1 -159.1(19) 2_444 2_454
O1 Te1A Te1B O1 174.9(15) . 2_454
O1 Te1A Te1B O1 -1(2) 4_565 2_454
O2 Te1A Te1B O1 151(3) . 2_454
Gd1 Te1A Te1B O1 59(2) 4_565 2_454
O3 Te1A Te1B O1 91.5(7) . 4_565
O2 Te1A Te1B O1 -158(2) 2_444 4_565
O1 Te1A Te1B O1 176.0(12) . 4_565
O2 Te1A Te1B O1 152.6(13) . 4_565
Gd1 Te1A Te1B O1 60.0(7) 4_565 4_565
O3 Te1A Te1B O1 -84.5(7) . .
O2 Te1A Te1B O1 26(2) 2_444 .
O1 Te1A Te1B O1 -176.0(12) 4_565 .
O2 Te1A Te1B O1 -23.5(13) . .
Gd1 Te1A Te1B O1 -116.1(7) 4_565 .
O3 Te1A Te1B Gd1 -27.3(4) . .
O2 Te1A Te1B Gd1 83(2) 2_444 .
O1 Te1A Te1B Gd1 57.2(7) . .
O1 Te1A Te1B Gd1 -118.8(7) 4_565 .
O2 Te1A Te1B Gd1 33.7(10) . .
Gd1 Te1A Te1B Gd1 -58.8(5) 4_565 .
O3 Gd1 Te1B Te1A -94.6(8) 4_566 .
O2 Gd1 Te1B Te1A -142.6(14) . .
O5 Gd1 Te1B Te1A -20.3(8) . .
O3 Gd1 Te1B Te1A 42.4(8) . .
O6 Gd1 Te1B Te1A -171.3(8) . .
O7 Gd1 Te1B Te1A 120.8(8) 3_565 .
O4 Gd1 Te1B Te1A 53.1(8) . .
O4 Gd1 Te1B Te1A -86.6(8) 4_566 .
O7 Gd1 Te1B Te1A 91.5(9) . .
S1 Gd1 Te1B Te1A 3(3) . .
Te1A Gd1 Te1B Te1A -96.9(8) 4_566 .
O3 Gd1 Te1B O3 -137.0(3) 4_566 .
O2 Gd1 Te1B O3 175.0(12) . .
O5 Gd1 Te1B O3 -62.7(5) . .
O6 Gd1 Te1B O3 146.3(5) . .
O7 Gd1 Te1B O3 78.4(5) 3_565 .
O4 Gd1 Te1B O3 10.7(5) . .
O4 Gd1 Te1B O3 -129.0(6) 4_566 .
O7 Gd1 Te1B O3 49.1(6) . .
S1 Gd1 Te1B O3 -39(2) . .
Te1A Gd1 Te1B O3 -139.3(5) 4_566 .
O3 Gd1 Te1B O2 47.9(11) 4_566 .
O5 Gd1 Te1B O2 122.3(11) . .
O3 Gd1 Te1B O2 -175.0(12) . .
O6 Gd1 Te1B O2 -28.7(11) . .
O7 Gd1 Te1B O2 -96.7(11) 3_565 .
O4 Gd1 Te1B O2 -164.3(11) . .
O4 Gd1 Te1B O2 55.9(12) 4_566 .
O7 Gd1 Te1B O2 -126.0(12) . .
S1 Gd1 Te1B O2 146(2) . .
Te1A Gd1 Te1B O2 45.7(11) 4_566 .
O3 Gd1 Te1B O1 110.8(6) 4_566 2_454
O2 Gd1 Te1B O1 62.9(12) . 2_454
O5 Gd1 Te1B O1 -174.8(6) . 2_454
O3 Gd1 Te1B O1 -112.1(8) . 2_454
O6 Gd1 Te1B O1 34.2(6) . 2_454
O7 Gd1 Te1B O1 -33.8(6) 3_565 2_454
O4 Gd1 Te1B O1 -101.4(6) . 2_454
O4 Gd1 Te1B O1 118.8(7) 4_566 2_454
O7 Gd1 Te1B O1 -63.1(7) . 2_454
S1 Gd1 Te1B O1 -151(2) . 2_454
Te1A Gd1 Te1B O1 108.6(6) 4_566 2_454
O3 Gd1 Te1B O1 178.1(8) 4_566 4_565
O2 Gd1 Te1B O1 130.1(13) . 4_565
O5 Gd1 Te1B O1 -107.6(8) . 4_565
O3 Gd1 Te1B O1 -44.9(9) . 4_565
O6 Gd1 Te1B O1 101.4(8) . 4_565
O7 Gd1 Te1B O1 33.5(8) 3_565 4_565
O4 Gd1 Te1B O1 -34.2(8) . 4_565
O4 Gd1 Te1B O1 -173.9(8) 4_566 4_565
O7 Gd1 Te1B O1 4.2(8) . 4_565
S1 Gd1 Te1B O1 -84(2) . 4_565
Te1A Gd1 Te1B O1 175.8(8) 4_566 4_565
O3 Gd1 Te1B O1 -31.1(7) 4_566 .
O2 Gd1 Te1B O1 -79.1(13) . .
O5 Gd1 Te1B O1 43.2(7) . .
O3 Gd1 Te1B O1 105.9(8) . .
O6 Gd1 Te1B O1 -107.8(7) . .
O7 Gd1 Te1B O1 -175.7(7) 3_565 .
O4 Gd1 Te1B O1 116.6(7) . .
O4 Gd1 Te1B O1 -23.1(8) 4_566 .
O7 Gd1 Te1B O1 155.0(8) . .
S1 Gd1 Te1B O1 67(2) . .
Te1A Gd1 Te1B O1 -33.4(7) 4_566 .
O3 Gd1 S1 O5 -79.6(5) 4_566 2
O2 Gd1 S1 O5 -33.9(12) . 2
O5 Gd1 S1 O5 -153.9(3) . 2
O3 Gd1 S1 O5 145.6(6) . 2
O6 Gd1 S1 O5 -2.9(4) . 2
O7 Gd1 S1 O5 65.0(4) 3_565 2
O4 Gd1 S1 O5 132.5(4) . 2
O4 Gd1 S1 O5 -83.0(5) 4_566 2
O7 Gd1 S1 O5 89.7(5) . 2
Te1B Gd1 S1 O5 -178(2) . 2
Te1A Gd1 S1 O5 -78.4(4) 4_566 2
O3 Gd1 S1 O6 96.6(4) 4_566 2_545
O2 Gd1 S1 O6 142.2(12) . 2_545
O5 Gd1 S1 O6 22.2(4) . 2_545
O3 Gd1 S1 O6 -38.3(5) . 2_545
O6 Gd1 S1 O6 173.2(3) . 2_545
O7 Gd1 S1 O6 -118.9(4) 3_565 2_545
O4 Gd1 S1 O6 -51.3(4) . 2_545
O4 Gd1 S1 O6 93.2(5) 4_566 2_545
O7 Gd1 S1 O6 -94.2(5) . 2_545
Te1B Gd1 S1 O6 -1(2) . 2_545
Te1A Gd1 S1 O6 97.7(3) 4_566 2_545
O3 Gd1 S1 O4 3.4(4) 4_566 4_566
O2 Gd1 S1 O4 49.0(12) . 4_566
O5 Gd1 S1 O4 -71.0(4) . 4_566
O3 Gd1 S1 O4 -131.4(5) . 4_566
O6 Gd1 S1 O4 80.0(4) . 4_566
O7 Gd1 S1 O4 147.9(4) 3_565 4_566
O4 Gd1 S1 O4 -144.5(2) . 4_566
O7 Gd1 S1 O4 172.6(5) . 4_566
Te1B Gd1 S1 O4 -95(2) . 4_566
Te1A Gd1 S1 O4 4.5(4) 4_566 4_566
O3 Gd1 S1 O7 -169.3(4) 4_566 .
O2 Gd1 S1 O7 -123.6(12) . .
O5 Gd1 S1 O7 116.4(4) . .
O3 Gd1 S1 O7 55.9(6) . .
O6 Gd1 S1 O7 -92.6(4) . .
O7 Gd1 S1 O7 -24.7(5) 3_565 .
O4 Gd1 S1 O7 42.9(4) . .
O4 Gd1 S1 O7 -172.6(5) 4_566 .
Te1B Gd1 S1 O7 93(2) . .
Te1A Gd1 S1 O7 -168.1(3) 4_566 .
O2 Te1A O3 Te1B -158.2(10) 2_444 .
O1 Te1A O3 Te1B -92.3(10) . .
O1 Te1A O3 Te1B 86.1(10) 4_565 .
O2 Te1A O3 Te1B -32.8(10) . .
Gd1 Te1A O3 Te1B 120.9(9) 4_565 .
Te1B Te1A O3 Gd1 -120.9(9) . 4_565
O2 Te1A O3 Gd1 80.8(7) 2_444 4_565
O1 Te1A O3 Gd1 146.8(8) . 4_565
O1 Te1A O3 Gd1 -34.8(8) 4_565 4_565
O2 Te1A O3 Gd1 -153.7(8) . 4_565
Te1B Te1A O3 Gd1 47.5(9) . .
O2 Te1A O3 Gd1 -110.7(7) 2_444 .
O1 Te1A O3 Gd1 -44.8(8) . .
O1 Te1A O3 Gd1 133.6(8) 4_565 .
O2 Te1A O3 Gd1 14.7(7) . .
Gd1 Te1A O3 Gd1 168.4(8) 4_565 .
O2 Te1B O3 Te1A 140.9(11) . .
O1 Te1B O3 Te1A -150.0(11) 2_454 .
O1 Te1B O3 Te1A -80.0(10) 4_565 .
O1 Te1B O3 Te1A 75.9(10) . .
Gd1 Te1B O3 Te1A 137.6(8) . .
Te1A Te1B O3 Gd1 68.0(9) . 4_565
O2 Te1B O3 Gd1 -151.1(9) . 4_565
O1 Te1B O3 Gd1 -82.0(8) 2_454 4_565
O1 Te1B O3 Gd1 -12.0(8) 4_565 4_565
O1 Te1B O3 Gd1 143.9(8) . 4_565
Gd1 Te1B O3 Gd1 -154.4(8) . 4_565
Te1A Te1B O3 Gd1 -137.6(8) . .
O2 Te1B O3 Gd1 3.3(8) . .
O1 Te1B O3 Gd1 72.3(7) 2_454 .
O1 Te1B O3 Gd1 142.4(7) 4_565 .
O1 Te1B O3 Gd1 -61.7(7) . .
O3 Gd1 O3 Te1A 35.8(4) 4_566 .
O2 Gd1 O3 Te1A -15.6(7) . .
O5 Gd1 O3 Te1A 103.3(5) . .
O6 Gd1 O3 Te1A -56.0(6) . .
O7 Gd1 O3 Te1A -112.7(5) 3_565 .
O4 Gd1 O3 Te1A 179.5(6) . .
O4 Gd1 O3 Te1A 110.3(6) 4_566 .
O7 Gd1 O3 Te1A -166.9(4) . .
S1 Gd1 O3 Te1A 164.7(2) . .
Te1B Gd1 O3 Te1A -12.6(2) . .
Te1A Gd1 O3 Te1A 23.8(5) 4_566 .
O3 Gd1 O3 Te1B 48.4(3) 4_566 .
O2 Gd1 O3 Te1B -3.0(7) . .
O5 Gd1 O3 Te1B 116.0(4) . .
O6 Gd1 O3 Te1B -43.4(5) . .
O7 Gd1 O3 Te1B -100.1(4) 3_565 .
O4 Gd1 O3 Te1B -167.8(5) . .
O4 Gd1 O3 Te1B 123.0(5) 4_566 .
O7 Gd1 O3 Te1B -154.3(3) . .
S1 Gd1 O3 Te1B 177.29(16) . .
Te1A Gd1 O3 Te1B 36.5(4) 4_566 .
O3 Gd1 O3 Gd1 -156.3(5) 4_566 4_565
O2 Gd1 O3 Gd1 152.3(8) . 4_565
O5 Gd1 O3 Gd1 -88.8(4) . 4_565
O6 Gd1 O3 Gd1 111.9(4) . 4_565
O7 Gd1 O3 Gd1 55.2(4) 3_565 4_565
O4 Gd1 O3 Gd1 -12.6(3) . 4_565
O4 Gd1 O3 Gd1 -81.8(7) 4_566 4_565
O7 Gd1 O3 Gd1 1.0(6) . 4_565
S1 Gd1 O3 Gd1 -27.4(7) . 4_565
Te1B Gd1 O3 Gd1 155.3(8) . 4_565
Te1A Gd1 O3 Gd1 -168.3(4) 4_566 4_565
O3 Gd1 O4 S1 -88.9(8) 4_566 4_565
O2 Gd1 O4 S1 163.4(9) . 4_565
O5 Gd1 O4 S1 -92.7(7) . 4_565
O3 Gd1 O4 S1 179.6(8) . 4_565
O6 Gd1 O4 S1 62.3(8) . 4_565
O7 Gd1 O4 S1 84.1(7) 3_565 4_565
O4 Gd1 O4 S1 -24.2(6) 4_566 4_565
O7 Gd1 O4 S1 11.3(6) . 4_565
S1 Gd1 O4 S1 -8.4(6) . 4_565
Te1B Gd1 O4 S1 173.4(6) . 4_565
Te1A Gd1 O4 S1 -136.6(5) 4_566 4_565
O3 Gd1 O4 Gd1 102.4(4) 4_566 4_565
O2 Gd1 O4 Gd1 -5.4(8) . 4_565
O5 Gd1 O4 Gd1 98.5(3) . 4_565
O3 Gd1 O4 Gd1 10.8(3) . 4_565
O6 Gd1 O4 Gd1 -106.5(3) . 4_565
O7 Gd1 O4 Gd1 -84.7(3) 3_565 4_565
O4 Gd1 O4 Gd1 167.0(3) 4_566 4_565
O7 Gd1 O4 Gd1 -157.5(3) . 4_565
S1 Gd1 O4 Gd1 -177.2(2) . 4_565
Te1B Gd1 O4 Gd1 4.6(2) . 4_565
Te1A Gd1 O4 Gd1 54.6(4) 4_566 4_565
O3 Gd1 O5 S1 -67.6(7) 4_566 2_545
O2 Gd1 O5 S1 -129.9(8) . 2_545
O3 Gd1 O5 S1 173.4(8) . 2_545
O6 Gd1 O5 S1 -36.3(10) . 2_545
O7 Gd1 O5 S1 105.6(7) 3_565 2_545
O4 Gd1 O5 S1 110.3(8) . 2_545
O4 Gd1 O5 S1 -3.6(7) 4_566 2_545
O7 Gd1 O5 S1 46.4(7) . 2_545
S1 Gd1 O5 S1 22.1(7) . 2_545
Te1B Gd1 O5 S1 -158.8(7) . 2_545
Te1A Gd1 O5 S1 -94.6(7) 4_566 2_545
O3 Gd1 O6 S1 150.1(6) 4_566 2
O2 Gd1 O6 S1 -136.1(8) . 2
O5 Gd1 O6 S1 119.2(6) . 2
O3 Gd1 O6 S1 -99.3(6) . 2
O7 Gd1 O6 S1 -36.0(6) 3_565 2
O4 Gd1 O6 S1 -14.3(8) . 2
O4 Gd1 O6 S1 86.5(6) 4_566 2
O7 Gd1 O6 S1 32.1(6) . 2
S1 Gd1 O6 S1 59.5(6) . 2
Te1B Gd1 O6 S1 -120.7(6) . 2
Te1A Gd1 O6 S1 176.9(6) 4_566 2
O5 S1 O7 Gd1 17.3(8) 2 3_565
O6 S1 O7 Gd1 -106.5(6) 2_545 3_565
O4 S1 O7 Gd1 135.5(6) 4_566 3_565
Gd1 S1 O7 Gd1 141.1(7) . 3_565
O5 S1 O7 Gd1 -123.9(4) 2 .
O6 S1 O7 Gd1 112.4(4) 2_545 .
O4 S1 O7 Gd1 -5.7(4) 4_566 .
O3 Gd1 O7 S1 11.8(5) 4_566 .
O2 Gd1 O7 S1 108.8(11) . .
O5 Gd1 O7 S1 -63.4(4) . .
O3 Gd1 O7 S1 -145.4(4) . .
O6 Gd1 O7 S1 82.5(4) . .
O7 Gd1 O7 S1 152.9(5) 3_565 .
O4 Gd1 O7 S1 -132.5(4) . .
O4 Gd1 O7 S1 4.1(3) 4_566 .
Te1B Gd1 O7 S1 -174.88(15) . .
Te1A Gd1 O7 S1 17.3(5) 4_566 .
O3 Gd1 O7 Gd1 -141.0(3) 4_566 3_565
O2 Gd1 O7 Gd1 -44.1(11) . 3_565
O5 Gd1 O7 Gd1 143.7(3) . 3_565
O3 Gd1 O7 Gd1 61.7(4) . 3_565
O6 Gd1 O7 Gd1 -70.4(3) . 3_565
O7 Gd1 O7 Gd1 0.0 3_565 3_565
O4 Gd1 O7 Gd1 74.6(3) . 3_565
O4 Gd1 O7 Gd1 -148.8(4) 4_566 3_565
S1 Gd1 O7 Gd1 -152.9(5) . 3_565
Te1B Gd1 O7 Gd1 32.2(5) . 3_565
Te1A Gd1 O7 Gd1 -135.58(18) 4_566 3_565
Te1A Te1B O2 Te1A -174.0(10) . 2_454
O3 Te1B O2 Te1A 127.4(9) . 2_454
O1 Te1B O2 Te1A 20.1(9) 2_454 2_454
O1 Te1B O2 Te1A 48.8(14) 4_565 2_454
O1 Te1B O2 Te1A -148.8(12) . 2_454
Gd1 Te1B O2 Te1A 130.7(15) . 2_454
O3 Te1B O2 Te1A -58.5(12) . .
O1 Te1B O2 Te1A -165.9(14) 2_454 .
O1 Te1B O2 Te1A -137.1(18) 4_565 .
O1 Te1B O2 Te1A 25.2(14) . .
Gd1 Te1B O2 Te1A -55.2(17) . .
Te1A Te1B O2 Gd1 55.2(17) . .
O3 Te1B O2 Gd1 -3.3(8) . .
O1 Te1B O2 Gd1 -110.6(11) 2_454 .
O1 Te1B O2 Gd1 -81.9(14) 4_565 .
O1 Te1B O2 Gd1 80.5(10) . .
O3 Te1A O2 Te1B 113.5(14) . .
O2 Te1A O2 Te1B -158.3(16) 2_444 .
O1 Te1A O2 Te1B -152.4(16) . .
O1 Te1A O2 Te1B 31.4(14) 4_565 .
Gd1 Te1A O2 Te1B 98.0(12) 4_565 .
Te1B Te1A O2 Te1A 6.4(11) . 2_454
O3 Te1A O2 Te1A 119.9(11) . 2_454
O2 Te1A O2 Te1A -151.9(13) 2_444 2_454
O1 Te1A O2 Te1A -146.0(13) . 2_454
O1 Te1A O2 Te1A 37.8(12) 4_565 2_454
Gd1 Te1A O2 Te1A 104.4(8) 4_565 2_454
Te1B Te1A O2 Gd1 -126.7(17) . .
O3 Te1A O2 Gd1 -13.2(6) . .
O2 Te1A O2 Gd1 75.0(4) 2_444 .
O1 Te1A O2 Gd1 80.9(10) . .
O1 Te1A O2 Gd1 -95.3(10) 4_565 .
Gd1 Te1A O2 Gd1 -28.7(9) 4_565 .
O3 Gd1 O2 Te1B -128.4(11) 4_566 .
O5 Gd1 O2 Te1B -64.1(10) . .
O3 Gd1 O2 Te1B 2.9(7) . .
O6 Gd1 O2 Te1B 151.1(11) . .
O7 Gd1 O2 Te1B 84.4(10) 3_565 .
O4 Gd1 O2 Te1B 18.8(13) . .
O4 Gd1 O2 Te1B -151.9(6) 4_566 .
O7 Gd1 O2 Te1B 124.1(8) . .
S1 Gd1 O2 Te1B -177.41(18) . .
Te1A Gd1 O2 Te1B -115.9(13) 4_566 .
O3 Gd1 O2 Te1A 105.8(9) 4_566 2_454
O5 Gd1 O2 Te1A 170.0(7) . 2_454
O3 Gd1 O2 Te1A -123.0(11) . 2_454
O6 Gd1 O2 Te1A 25.3(7) . 2_454
O7 Gd1 O2 Te1A -41.4(9) 3_565 2_454
O4 Gd1 O2 Te1A -107.1(7) . 2_454
O4 Gd1 O2 Te1A 82.2(11) 4_566 2_454
O7 Gd1 O2 Te1A -1.7(18) . 2_454
S1 Gd1 O2 Te1A 56.7(17) . 2_454
Te1B Gd1 O2 Te1A -125.9(16) . 2_454
Te1A Gd1 O2 Te1A 118.2(10) 4_566 2_454
O3 Gd1 O2 Te1A -120.6(9) 4_566 .
O5 Gd1 O2 Te1A -56.3(8) . .
O3 Gd1 O2 Te1A 10.7(5) . .
O6 Gd1 O2 Te1A 158.9(9) . .
O7 Gd1 O2 Te1A 92.2(7) 3_565 .
O4 Gd1 O2 Te1A 26.6(11) . .
O4 Gd1 O2 Te1A -144.1(4) 4_566 .
O7 Gd1 O2 Te1A 131.9(7) . .
S1 Gd1 O2 Te1A -169.6(3) . .
Te1B Gd1 O2 Te1A 7.8(3) . .
Te1A Gd1 O2 Te1A -108.1(10) 4_566 .
Te1B Te1A O1 Te1B -172.8(10) . 2_444
O3 Te1A O1 Te1B -84.0(8) . 2_444
O2 Te1A O1 Te1B 18.0(8) 2_444 2_444
O1 Te1A O1 Te1B -106(8) 4_565 2_444
O2 Te1A O1 Te1B -156.9(12) . 2_444
Gd1 Te1A O1 Te1B -63.4(10) 4_565 2_444
Te1B Te1A O1 Te1A 8.0(17) . 4_566
O3 Te1A O1 Te1A 96.8(14) . 4_566
O2 Te1A O1 Te1A -161.3(17) 2_444 4_566
O1 Te1A O1 Te1A 75(9) 4_565 4_566
O2 Te1A O1 Te1A 23.9(12) . 4_566
Gd1 Te1A O1 Te1A 117.3(13) 4_565 4_566
Te1B Te1A O1 Te1B 9(2) . 4_566
O3 Te1A O1 Te1B 97(2) . 4_566
O2 Te1A O1 Te1B -161(2) 2_444 4_566
O1 Te1A O1 Te1B 75(9) 4_565 4_566
O2 Te1A O1 Te1B 24.5(18) . 4_566
Gd1 Te1A O1 Te1B 118.0(19) 4_565 4_566
O3 Te1A O1 Te1B 88.8(7) . .
O2 Te1A O1 Te1B -169.3(9) 2_444 .
O1 Te1A O1 Te1B 67(8) 4_565 .
O2 Te1A O1 Te1B 15.9(9) . .
Gd1 Te1A O1 Te1B 109.3(8) 4_565 .
Te1A Te1B O1 Te1B 7.9(11) . 2_444
O3 Te1B O1 Te1B -68.6(10) . 2_444
O2 Te1B O1 Te1B -153.6(14) . 2_444
O1 Te1B O1 Te1B -168.6(14) 2_454 2_444
O1 Te1B O1 Te1B -1(4) 4_565 2_444
Gd1 Te1B O1 Te1B -108.3(11) . 2_444
O3 Te1B O1 Te1A -76.5(7) . .
O2 Te1B O1 Te1A -161.6(10) . .
O1 Te1B O1 Te1A -176.5(10) 2_454 .
O1 Te1B O1 Te1A -9(3) 4_565 .
Gd1 Te1B O1 Te1A -116.2(8) . .
Te1A Te1B O1 Te1A -173.3(14) . 4_566
O3 Te1B O1 Te1A 110.2(11) . 4_566
O2 Te1B O1 Te1A 25.1(9) . 4_566
O1 Te1B O1 Te1A 10.2(7) 2_454 4_566
O1 Te1B O1 Te1A 177.9(16) 4_565 4_566
Gd1 Te1B O1 Te1A 70.5(10) . 4_566
Te1A Te1B O1 Te1B -173.5(16) . 4_566
O3 Te1B O1 Te1B 110.0(14) . 4_566
O2 Te1B O1 Te1B 24.9(12) . 4_566
O1 Te1B O1 Te1B 10.0(11) 2_454 4_566
O1 Te1B O1 Te1B 177.6(12) 4_565 4_566
Gd1 Te1B O1 Te1B 70.2(13) . 4_566
